data_2001037
loop_
_publ_author_name
'Williams, I. D.'
'Brown, P. W.'
'Taylor, N. J.'

_publ_section_title
;
 Structures of trimethylammonium tetrachlorometallates
;
_journal_issue 2
_journal_name_full 'Acta Crystallographica Section C'
_journal_page_first 259
_journal_page_last 263
_journal_paper_doi 10.1107/S0108270191010193
_journal_volume 48
_journal_year 1992
_chemical_formula_moiety '2(C3 H10 N1),Cl4 Zn1'
_chemical_formula_sum 'C6 H20 Cl4 N2 Zn'
_chemical_formula_weight 327.4
_space_group_IT_number 62
_space_group_name_Hall '-P 2ac 2n'
_space_group_name_H-M_alt 'P n m a'
_symmetry_cell_setting orthorhombic
_symmetry_space_group_name_Hall '-P 2ac 2n'
_symmetry_space_group_name_H-M 'P n m a'
_cell_angle_alpha 90
_cell_angle_beta 90
_cell_angle_gamma 90
_cell_formula_units_Z 4
_cell_length_a 10.6600(10)
_cell_length_b 9.6290(10)
_cell_length_c 14.991(2)
_cell_volume 1538.8(3)
_diffrn_radiation_type Mo
_diffrn_radiation_wavelength 0.71073
_exptl_absorpt_coefficient_mu 2.307
_exptl_crystal_density_diffrn 1.41
_exptl_crystal_F_000 672
_cod_data_source_file st0513.cif
_cod_data_source_block st0513b
_cod_original_formula_sum 'C6 H20 Cl4 N2 Zn1'
_cod_database_code 2001037

loop_
_space_group_symop_id
_space_group_symop_operation_xyz
1 x,y,z
2 -x+1/2,-y,z+1/2
3 x+1/2,-y+1/2,-z+1/2
4 -x,y+1/2,-z
5 -x,-y,-z
6 x+1/2,y,-z+1/2
7 -x+1/2,y+1/2,z+1/2
8 x,-y+1/2,z

loop_
_atom_site_label
_atom_site_fract_x
_atom_site_fract_y
_atom_site_fract_z
_atom_site_U_iso_or_equiv
Zn(1) .24751(5) .25000 .06388(4) .0584(2)
Cl(1) .0381(2) .25000 .0811(2) .999(8)
Cl(2) .2918(2) .25000 -.08510(10) .0958(7)
Cl(3) .34150(10) .06470(10) .12780(10) .0936(5)
N(1) .0152(4) .25000 -.1613(3) .0580(10)
C(1) .0588(12) .25000 -.2568(6) .139(5)
C(2) -.0515(9) .1231(9) -.1435(7) .178(5)
H(1) .0842 .25000 -.1268 .074(18)
N(2) .6145(5) .25000 .1153(3) .065(2)
C(3) .6255(15) .300(3) .0247(8) .157(15)
C(4) .6795(16) .1113(16) .1286(14) .122(7)
C(44) .663(2) .340(2) .1827(12) .152(8)
H(2) .5334 .2362 .1295 .10(3)

loop_
_geom_bond_atom_site_label_1
_geom_bond_atom_site_label_2
_geom_bond_site_symmetry_1
_geom_bond_site_symmetry_2
_geom_bond_distance
_geom_bond_publ_flag
N(2) C(3) 555_1 555_1 1.416(15) ?
N(2) C(4) 555_1 555_1 1.518(16) ?
N(2) C(44) 555_1 555_1 1.43(2) ?
